data_2208183
loop_
_publ_author_name
'Li, Yu-Guang'
'Zhu, Hai-Liang'
'Chen, Xin-Zhi'
'Xin, Yun-Chuan'
'Zhu, Yan-Hu'

_publ_section_title
;
 <i>N</i>,<i>N</i>'-Bis(3,4-dimethoxybenzylidene)ethylenediamine
;
_journal_coeditor_code TK6299
_journal_issue 2
_journal_name_full 'Acta Crystallographica Section E'
_journal_page_first o687
_journal_page_last o688
_journal_paper_doi 10.1107/S1600536806001759
_journal_volume 62
_journal_year 2006
_chemical_formula_iupac 'C20 H24 N2 O4'
_chemical_formula_moiety 'C20 H24 N2 O4'
_chemical_formula_sum 'C20 H24 N2 O4'
_chemical_formula_weight 356.41
_chemical_name_systematic
;
Bis(3,4-dimethoxybenzylidene)ethylenediamine
;
_space_group_IT_number 14
_symmetry_cell_setting monoclinic
_symmetry_space_group_name_Hall '-P 2ybc'
_symmetry_space_group_name_H-M 'P 1 21/c 1'
_atom_sites_solution_hydrogens geom
_atom_sites_solution_primary direct
_atom_sites_solution_secondary difmap
_audit_creation_method SHELXL-97
_cell_angle_alpha 90
_cell_angle_beta 97.125(4)
_cell_angle_gamma 90
_cell_formula_units_Z 2
_cell_length_a 13.126(3)
_cell_length_b 8.531(2)
_cell_length_c 8.393(2)
_cell_measurement_reflns_used 2443
_cell_measurement_temperature 292(2)
_cell_measurement_theta_max 23.0
_cell_measurement_theta_min 2.7
_cell_volume 932.6(4)
_computing_cell_refinement 'SAINT (Bruker, 2003)'
_computing_data_collection 'SMART (Bruker, 2003)'
_computing_data_reduction SAINT
_computing_molecular_graphics 'SHELXTL (Sheldrick, 1997b)'
_computing_publication_material SHELXL97
_computing_structure_refinement 'SHELXL97 (Sheldrick, 1997a)'
_computing_structure_solution 'SHELXS97 (Sheldrick, 1997a)'
_diffrn_ambient_temperature 292(2)
_diffrn_measured_fraction_theta_full 0.988
_diffrn_measured_fraction_theta_max 0.988
_diffrn_measurement_device_type 'Bruker APEX area-detector'
_diffrn_measurement_method '\f and \w'
_diffrn_radiation_monochromator graphite
_diffrn_radiation_source 'fine-focus sealed tube'
_diffrn_radiation_type MoK\a
_diffrn_radiation_wavelength 0.71073
_diffrn_reflns_av_R_equivalents 0.142
_diffrn_reflns_av_sigmaI/netI 0.070
_diffrn_reflns_limit_h_max 16
_diffrn_reflns_limit_h_min -16
_diffrn_reflns_limit_k_max 10
_diffrn_reflns_limit_k_min -10
_diffrn_reflns_limit_l_max 10
_diffrn_reflns_limit_l_min -10
_diffrn_reflns_number 10357
_diffrn_reflns_theta_full 27.5
_diffrn_reflns_theta_max 27.5
_diffrn_reflns_theta_min 1.6
_diffrn_standards_decay_% 0
_diffrn_standards_number 0
_exptl_absorpt_coefficient_mu 0.089
_exptl_absorpt_correction_T_max 0.995
_exptl_absorpt_correction_T_min 0.897
_exptl_absorpt_correction_type multi-scan
_exptl_absorpt_process_details '(SADABS; Sheldrick, 1996)'
_exptl_crystal_colour Colourless
_exptl_crystal_density_diffrn 1.269
_exptl_crystal_density_method 'not measured'
_exptl_crystal_description Block
_exptl_crystal_F_000 380
_exptl_crystal_size_max 0.20
_exptl_crystal_size_mid 0.10
_exptl_crystal_size_min 0.10
_refine_diff_density_max 0.23
_refine_diff_density_min -0.21
_refine_ls_extinction_method none
_refine_ls_goodness_of_fit_ref 0.94
_refine_ls_hydrogen_treatment constr
_refine_ls_matrix_type full
_refine_ls_number_parameters 120
_refine_ls_number_reflns 2111
_refine_ls_number_restraints 0
_refine_ls_restrained_S_all 0.94
_refine_ls_R_factor_all 0.080
_refine_ls_R_factor_gt 0.056
_refine_ls_shift/su_max 0.000
_refine_ls_shift/su_mean 0.000
_refine_ls_structure_factor_coef Fsqd
_refine_ls_weighting_details 'calc w=1/[\s^2^(Fo^2^)+(0.0823P)^2^] where P=(Fo^2^+2Fc^2^)/3'
_refine_ls_weighting_scheme calc
_refine_ls_wR_factor_gt 0.140
_refine_ls_wR_factor_ref 0.152
_reflns_number_gt 1415
_reflns_number_total 2111
_reflns_threshold_expression I>2\s(I)
_cod_data_source_file tk6299.cif
_cod_data_source_block I
_cod_depositor_comments
;
The following automatic conversions were performed:
'_symmetry_cell_setting' value 'Monoclinic' changed to 'monoclinic'
according to '/home/saulius/struct/CIF-dictionaries/cif_core.dic'
dictionary named 'cif_core.dic' version 2.4.1 from 2010-06-29.

Automatic conversion script
Id: cif_fix_enum 1527 2010-12-29 10:47:43Z saulius 

The following automatic conversions were performed:

'_symmetry_cell_setting' value 'Monoclinic' changed to 'monoclinic'
according to /home/saulius/struct/CIF-dictionaries/cif_core.dic
dictionary named 'cif_core.dic' version 2.4.1 from 2010-06-29.

Automatic conversion script
Id: cif_fix_values 1715 2011-07-08 13:25:40Z adriana 
;
_cod_original_sg_symbol_H-M 'P 21/c'
_cod_database_code 2208183
_cod_database_fobs_code 2208183

loop_
_symmetry_equiv_pos_as_xyz
'x, y, z'
'-x, y+1/2, -z+1/2'
'-x, -y, -z'
'x, -y-1/2, z-1/2'

loop_
_atom_site_label
_atom_site_fract_x
_atom_site_fract_y
_atom_site_fract_z
_atom_site_U_iso_or_equiv
_atom_site_adp_type
_atom_site_calc_flag
_atom_site_refinement_flags
_atom_site_occupancy
_atom_site_type_symbol
O1 0.10390(8) 0.53787(12) 0.12783(12) 0.0578(4) Uani d . 1 O
O2 0.13532(9) 0.25253(13) 0.20730(15) 0.0658(4) Uani d . 1 O
N1 0.39544(10) 0.85320(18) 0.46566(16) 0.0623(4) Uani d . 1 N
C1 0.07890(13) 0.69476(17) 0.0845(2) 0.0595(5) Uani d . 1 C
H1A 0.0637 0.7515 0.1774 0.089 Uiso calc R 1 H
H1B 0.0201 0.6962 0.0042 0.089 Uiso calc R 1 H
H1C 0.1360 0.7430 0.0424 0.089 Uiso calc R 1 H
C2 0.14765(16) 0.09012(19) 0.2473(3) 0.0853(6) Uani d . 1 C
H2A 0.2141 0.0554 0.2255 0.128 Uiso calc R 1 H
H2B 0.0954 0.0303 0.1841 0.128 Uiso calc R 1 H
H2C 0.1417 0.0757 0.3592 0.128 Uiso calc R 1 H
C3 0.18610(11) 0.51353(16) 0.24116(17) 0.0457(4) Uani d . 1 C
C4 0.20262(12) 0.35527(17) 0.28647(19) 0.0518(4) Uani d . 1 C
C5 0.28198(13) 0.3174(2) 0.4029(2) 0.0652(5) Uani d . 1 C
H5 0.2939 0.2133 0.4326 0.078 Uiso calc R 1 H
C6 0.34414(13) 0.4352(2) 0.4758(2) 0.0666(5) Uani d . 1 C
H6 0.3967 0.4091 0.5562 0.080 Uiso calc R 1 H
C7 0.32982(11) 0.59023(19) 0.43178(18) 0.0531(4) Uani d . 1 C
C8 0.24964(11) 0.62790(17) 0.31240(17) 0.0468(4) Uani d . 1 C
H8 0.2392 0.7318 0.2809 0.056 Uiso calc R 1 H
C9 0.39706(12) 0.7123(2) 0.51072(19) 0.0597(5) Uani d . 1 C
H9 0.4434 0.6839 0.5989 0.072 Uiso calc R 1 H
C10 0.46730(12) 0.9602(2) 0.55525(18) 0.0668(5) Uani d . 1 C
H10A 0.5108 0.9027 0.6371 0.080 Uiso calc R 1 H
H10B 0.4297 1.0384 0.6083 0.080 Uiso calc R 1 H

loop_
_atom_site_aniso_label
_atom_site_aniso_U_11
_atom_site_aniso_U_22
_atom_site_aniso_U_33
_atom_site_aniso_U_12
_atom_site_aniso_U_13
_atom_site_aniso_U_23
O1 0.0572(7) 0.0391(6) 0.0711(7) -0.0068(5) -0.0164(5) -0.0012(5)
O2 0.0729(8) 0.0365(6) 0.0871(8) -0.0067(5) 0.0063(6) -0.0005(5)
N1 0.0467(8) 0.0767(10) 0.0597(8) -0.0106(7) -0.0092(6) -0.0087(7)
C1 0.0573(9) 0.0450(9) 0.0711(10) -0.0087(7) -0.0121(8) 0.0090(7)
C2 0.0997(16) 0.0382(10) 0.1225(17) -0.0008(9) 0.0315(13) 0.0090(10)
C3 0.0415(8) 0.0468(9) 0.0478(8) 0.0010(6) 0.0020(6) -0.0016(6)
C4 0.0507(9) 0.0454(9) 0.0605(9) 0.0000(7) 0.0118(7) 0.0002(7)
C5 0.0608(11) 0.0567(11) 0.0783(11) 0.0110(8) 0.0098(9) 0.0137(9)
C6 0.0508(10) 0.0811(13) 0.0659(10) 0.0108(9) -0.0007(8) 0.0142(9)
C7 0.0391(8) 0.0688(11) 0.0511(8) 0.0010(7) 0.0044(7) -0.0007(8)
C8 0.0409(8) 0.0480(9) 0.0510(8) -0.0017(6) 0.0042(6) -0.0025(6)
C9 0.0394(8) 0.0866(14) 0.0511(9) -0.0016(8) -0.0022(7) -0.0049(8)
C10 0.0522(10) 0.0853(13) 0.0587(10) -0.0128(9) -0.0097(7) -0.0157(9)

loop_
_atom_type_symbol
_atom_type_description
_atom_type_scat_dispersion_real
_atom_type_scat_dispersion_imag
_atom_type_scat_source
C C 0.0033 0.0016 'International Tables Vol C Tables 4.2.6.8 and 6.1.1.4'
H H 0.0000 0.0000 'International Tables Vol C Tables 4.2.6.8 and 6.1.1.4'
N N 0.0061 0.0033 'International Tables Vol C Tables 4.2.6.8 and 6.1.1.4'
O O 0.0106 0.0060 'International Tables Vol C Tables 4.2.6.8 and 6.1.1.4'

loop_
_geom_angle_atom_site_label_1
_geom_angle_atom_site_label_2
_geom_angle_atom_site_label_3
_geom_angle_site_symmetry_1
_geom_angle_site_symmetry_3
_geom_angle
C3 O1 C1 . . 117.51(11)
C4 O2 C2 . . 117.55(14)
C9 N1 C10 . . 117.29(14)
O1 C1 H1A . . 109.5
O1 C1 H1B . . 109.5
H1A C1 H1B . . 109.5
O1 C1 H1C . . 109.5
H1A C1 H1C . . 109.5
H1B C1 H1C . . 109.5
O2 C2 H2A . . 109.5
O2 C2 H2B . . 109.5
H2A C2 H2B . . 109.5
O2 C2 H2C . . 109.5
H2A C2 H2C . . 109.5
H2B C2 H2C . . 109.5
O1 C3 C8 . . 125.58(13)
O1 C3 C4 . . 114.55(12)
C8 C3 C4 . . 119.86(14)
O2 C4 C5 . . 125.82(15)
O2 C4 C3 . . 114.61(14)
C5 C4 C3 . . 119.57(14)
C4 C5 C6 . . 119.67(16)
C4 C5 H5 . . 120.2
C6 C5 H5 . . 120.2
C7 C6 C5 . . 121.53(15)
C7 C6 H6 . . 119.2
C5 C6 H6 . . 119.2
C6 C7 C8 . . 118.54(15)
C6 C7 C9 . . 120.30(15)
C8 C7 C9 . . 121.16(15)
C3 C8 C7 . . 120.80(15)
C3 C8 H8 . . 119.6
C7 C8 H8 . . 119.6
N1 C9 C7 . . 123.67(15)
N1 C9 H9 . . 118.2
C7 C9 H9 . . 118.2
N1 C10 C10 . 3_676 110.39(15)
N1 C10 H10A . . 109.6
C10 C10 H10A 3_676 . 109.6
N1 C10 H10B . . 109.6
C10 C10 H10B 3_676 . 109.6
H10A C10 H10B . . 108.1

loop_
_geom_bond_atom_site_label_1
_geom_bond_atom_site_label_2
_geom_bond_site_symmetry_2
_geom_bond_distance
O1 C3 . 1.3628(17)
O1 C1 . 1.4149(18)
O2 C4 . 1.3581(19)
O2 C2 . 1.4302(19)
N1 C9 . 1.260(2)
N1 C10 . 1.4536(19)
C1 H1A . 0.9600
C1 H1B . 0.9600
C1 H1C . 0.9600
C2 H2A . 0.9600
C2 H2B . 0.9600
C2 H2C . 0.9600
C3 C8 . 1.3717(19)
C3 C4 . 1.412(2)
C4 C5 . 1.375(2)
C5 C6 . 1.388(3)
C5 H5 . 0.9300
C6 C7 . 1.380(2)
C6 H6 . 0.9300
C7 C8 . 1.398(2)
C7 C9 . 1.469(2)
C8 H8 . 0.9300
C9 H9 . 0.9300
C10 C10 3_676 1.502(3)
C10 H10A . 0.9700
C10 H10B . 0.9700

loop_
_geom_hbond_atom_site_label_D
_geom_hbond_atom_site_label_H
_geom_hbond_atom_site_label_A
_geom_hbond_site_symmetry_A
_geom_hbond_distance_DH
_geom_hbond_distance_HA
_geom_hbond_distance_DA
_geom_hbond_angle_DHA
C2 H2C O1 4_566 0.96 2.56 3.490(2) 164
C1 H1B O2 3_565 0.96 2.57 3.521(2) 171

loop_
_geom_torsion_atom_site_label_1
_geom_torsion_atom_site_label_2
_geom_torsion_atom_site_label_3
_geom_torsion_atom_site_label_4
_geom_torsion_site_symmetry_4
_geom_torsion
C1 O1 C3 C8 . -2.9(2)
C1 O1 C3 C4 . 175.98(13)
C2 O2 C4 C5 . -0.2(2)
C2 O2 C4 C3 . 179.99(13)
O1 C3 C4 O2 . 1.37(19)
C8 C3 C4 O2 . -179.66(12)
O1 C3 C4 C5 . -178.44(13)
C8 C3 C4 C5 . 0.5(2)
O2 C4 C5 C6 . -179.02(14)
C3 C4 C5 C6 . 0.8(2)
C4 C5 C6 C7 . -1.5(3)
C5 C6 C7 C8 . 0.9(2)
C5 C6 C7 C9 . -179.78(14)
O1 C3 C8 C7 . 177.72(12)
C4 C3 C8 C7 . -1.1(2)
C6 C7 C8 C3 . 0.4(2)
C9 C7 C8 C3 . -178.89(13)
C10 N1 C9 C7 . -179.53(13)
C6 C7 C9 N1 . 172.34(15)
C8 C7 C9 N1 . -8.4(2)
C9 N1 C10 C10 3_676 124.1(2)
